data_7111502
loop_
_publ_author_name
'Ripmeester, J. A.'
'Enright, G. D.'
'Ratcliffe, C. I.'
'Udachin, K. A.'
'Moudrakovski, I. L.'

_publ_section_title
;
 What we have learned from the study of solid p-tert-butylcalix[4]arene
 compounds
;
_journal_issue 48
_journal_name_full 'Chemical Communications'
_journal_page_first 4986
_journal_page_last 4996
_journal_paper_doi 10.1039/b605275d
_journal_year 2006
_chemical_formula_sum 'C50 H61 N O4'
_chemical_formula_weight 740.00
_chemical_name_common 't-bu-calix[4]arene azobenzene'
_chemical_name_systematic
;
?
;
_space_group_IT_number 14
_symmetry_cell_setting monoclinic
_symmetry_space_group_name_Hall '-P 2yn'
_symmetry_space_group_name_H-M 'P 1 21/n 1'
_atom_sites_solution_hydrogens geom
_atom_sites_solution_primary direct
_atom_sites_solution_secondary difmap
_audit_creation_method SHELXL-97
_cell_angle_alpha 90.00
_cell_angle_beta 90.649(4)
_cell_angle_gamma 90.00
_cell_formula_units_Z 4
_cell_length_a 12.7011(19)
_cell_length_b 27.117(4)
_cell_length_c 12.7935(19)
_cell_measurement_temperature 173(2)
_cell_volume 4406.0(11)
_computing_structure_refinement 'SHELXL-97 (Sheldrick, 1997)'
_computing_structure_solution 'SHELXS-97 (Sheldrick, 1990)'
_diffrn_ambient_temperature 173(2)
_diffrn_measured_fraction_theta_full 0.998
_diffrn_measured_fraction_theta_max 0.998
_diffrn_radiation_monochromator graphite
_diffrn_radiation_source 'fine-focus sealed tube'
_diffrn_radiation_type MoK\a
_diffrn_radiation_wavelength 0.71070
_diffrn_reflns_av_R_equivalents 0.2015
_diffrn_reflns_av_sigmaI/netI 0.1642
_diffrn_reflns_limit_h_max 13
_diffrn_reflns_limit_h_min -13
_diffrn_reflns_limit_k_max 29
_diffrn_reflns_limit_k_min -29
_diffrn_reflns_limit_l_max 13
_diffrn_reflns_limit_l_min -13
_diffrn_reflns_number 31395
_diffrn_reflns_theta_full 22.50
_diffrn_reflns_theta_max 22.50
_diffrn_reflns_theta_min 1.50
_exptl_absorpt_coefficient_mu 0.069
_exptl_absorpt_correction_T_max 0.9863
_exptl_absorpt_correction_T_min 0.9695
_exptl_absorpt_correction_type multi-scan
_exptl_absorpt_process_details sadabs
_exptl_crystal_density_diffrn 1.116
_exptl_crystal_density_method 'not measured'
_exptl_crystal_F_000 1600
_exptl_crystal_size_max 0.45
_exptl_crystal_size_mid 0.40
_exptl_crystal_size_min 0.20
_refine_diff_density_max 0.242
_refine_diff_density_min -0.190
_refine_diff_density_rms 0.041
_refine_ls_extinction_method none
_refine_ls_goodness_of_fit_ref 0.851
_refine_ls_hydrogen_treatment mixed
_refine_ls_matrix_type full
_refine_ls_number_parameters 544
_refine_ls_number_reflns 5755
_refine_ls_number_restraints 90
_refine_ls_restrained_S_all 0.857
_refine_ls_R_factor_all 0.1877
_refine_ls_R_factor_gt 0.0675
_refine_ls_shift/su_max 0.000
_refine_ls_shift/su_mean 0.000
_refine_ls_structure_factor_coef Fsqd
_refine_ls_weighting_details 'calc w=1/[\s^2^(Fo^2^)+(0.0419P)^2^+0.0000P] where P=(Fo^2^+2Fc^2^)/3'
_refine_ls_weighting_scheme calc
_refine_ls_wR_factor_gt 0.1023
_refine_ls_wR_factor_ref 0.1269
_reflns_number_gt 2366
_reflns_number_total 5755
_reflns_threshold_expression >2sigma(I)
_cod_data_source_file b605275dsup1.cif
_cod_data_source_block ku99
_cod_depositor_comments
;
The following automatic conversions were performed:

'_exptl_absorpt_correction_type' value 'multiscan' changed to
'multi-scan' according to
/home/saulius/struct/CIF-dictionaries/cif_core.dic dictionary named
'cif_core.dic' version 2.4.2 from 2011-04-26.

Automatic conversion script
Id: cif_fix_values 1891 2012-01-12 08:04:46Z andrius 
;
_cod_original_sg_symbol_H-M P2(1)/n
_cod_database_code 7111502

loop_
_symmetry_equiv_pos_as_xyz
'x, y, z'
'-x+1/2, y+1/2, -z+1/2'
'-x, -y, -z'
'x-1/2, -y-1/2, z-1/2'

loop_
_atom_site_label
_atom_site_type_symbol
_atom_site_fract_x
_atom_site_fract_y
_atom_site_fract_z
_atom_site_U_iso_or_equiv
_atom_site_adp_type
_atom_site_occupancy
_atom_site_symmetry_multiplicity
_atom_site_calc_flag
_atom_site_refinement_flags
_atom_site_disorder_assembly
_atom_site_disorder_group
O1 O 0.9558(2) 0.22318(11) 0.3791(2) 0.0387(9) Uani 1 1 d . . .
H1 H 1.0161 0.2228 0.4070 0.046 Uiso 1 1 calc R . .
O2 O 1.0228(2) 0.22703(11) 0.1797(2) 0.0382(9) Uani 1 1 d . . .
H2 H 0.9894 0.2225 0.2352 0.046 Uiso 1 1 calc R . .
O3 O 1.2210(2) 0.23069(11) 0.2495(2) 0.0376(8) Uani 1 1 d . . .
H3 H 1.1645 0.2274 0.2155 0.045 Uiso 1 1 calc R . .
O4 O 1.1551(2) 0.22639(11) 0.4481(2) 0.0401(9) Uani 1 1 d . . .
H4 H 1.1818 0.2266 0.3883 0.048 Uiso 1 1 calc R . .
C1 C 0.9017(3) 0.26502(17) 0.4119(4) 0.0310(12) Uani 1 1 d . . .
C2 C 0.9194(3) 0.28475(16) 0.5104(4) 0.0287(12) Uani 1 1 d . . .
C3 C 0.8573(3) 0.32541(16) 0.5402(4) 0.0327(13) Uani 1 1 d . . .
H3A H 0.8663 0.3385 0.6086 0.039 Uiso 1 1 calc R . .
C4 C 0.7840(3) 0.34695(16) 0.4739(4) 0.0318(12) Uani 1 1 d . . .
C5 C 0.7732(3) 0.32578(17) 0.3743(4) 0.0342(13) Uani 1 1 d . . .
H5 H 0.7235 0.3398 0.3268 0.041 Uiso 1 1 calc R . .
C6 C 0.8310(3) 0.28587(17) 0.3417(4) 0.0306(12) Uani 1 1 d . . .
C7 C 0.8151(3) 0.26620(16) 0.2308(3) 0.0333(13) Uani 1 1 d . . .
H7A H 0.8260 0.2300 0.2306 0.040 Uiso 1 1 calc R . .
H7B H 0.7418 0.2728 0.2076 0.040 Uiso 1 1 calc R . .
C8 C 0.7159(3) 0.39064(17) 0.5047(4) 0.0369(13) Uani 1 1 d . . .
C9 C 0.7355(4) 0.43386(17) 0.4308(4) 0.0602(16) Uani 1 1 d . . .
H9A H 0.6903 0.4616 0.4501 0.072 Uiso 1 1 calc R . .
H9B H 0.7193 0.4238 0.3588 0.072 Uiso 1 1 calc R . .
H9C H 0.8095 0.4439 0.4360 0.072 Uiso 1 1 calc R . .
C10 C 0.7386(4) 0.40819(18) 0.6160(4) 0.0655(18) Uani 1 1 d . . .
H10A H 0.7244 0.3814 0.6652 0.079 Uiso 1 1 calc R . .
H10B H 0.6935 0.4364 0.6320 0.079 Uiso 1 1 calc R . .
H10C H 0.8127 0.4180 0.6223 0.079 Uiso 1 1 calc R . .
C11 C 0.5999(3) 0.37627(17) 0.4978(4) 0.0524(15) Uani 1 1 d . . .
H11A H 0.5857 0.3500 0.5483 0.063 Uiso 1 1 calc R . .
H11B H 0.5834 0.3645 0.4270 0.063 Uiso 1 1 calc R . .
H11C H 0.5562 0.4051 0.5136 0.063 Uiso 1 1 calc R . .
C12 C 0.9897(4) 0.27079(17) 0.1333(3) 0.0318(12) Uani 1 1 d . . .
C13 C 0.8909(3) 0.29009(16) 0.1546(3) 0.0265(12) Uani 1 1 d . . .
C14 C 0.8618(3) 0.33288(17) 0.1030(4) 0.0369(13) Uani 1 1 d . . .
H14 H 0.7933 0.3458 0.1143 0.044 Uiso 1 1 calc R . .
C15 C 0.9285(4) 0.35809(17) 0.0350(4) 0.0357(13) Uani 1 1 d . . .
C16 C 1.0263(3) 0.33671(17) 0.0176(3) 0.0331(13) Uani 1 1 d . . .
H16 H 1.0728 0.3526 -0.0293 0.040 Uiso 1 1 calc R . .
C17 C 1.0594(3) 0.29360(17) 0.0651(3) 0.0287(12) Uani 1 1 d . . .
C18 C 1.1699(3) 0.27399(16) 0.0474(3) 0.0350(13) Uani 1 1 d . . .
H18A H 1.1693 0.2377 0.0548 0.042 Uiso 1 1 calc R . .
H18B H 1.1911 0.2818 -0.0250 0.042 Uiso 1 1 calc R . .
C19 C 0.8908(4) 0.40541(19) -0.0188(4) 0.0501(15) Uani 1 1 d . . .
C20 C 0.9787(4) 0.43205(19) -0.0719(5) 0.088(2) Uani 1 1 d . . .
H20A H 1.0046 0.4120 -0.1299 0.106 Uiso 1 1 calc R . .
H20B H 1.0361 0.4379 -0.0217 0.106 Uiso 1 1 calc R . .
H20C H 0.9529 0.4637 -0.0990 0.106 Uiso 1 1 calc R . .
C21 C 0.8495(4) 0.44157(19) 0.0657(5) 0.079(2) Uani 1 1 d . . .
H21A H 0.8297 0.4729 0.0326 0.095 Uiso 1 1 calc R . .
H21B H 0.9049 0.4475 0.1181 0.095 Uiso 1 1 calc R . .
H21C H 0.7879 0.4272 0.0995 0.095 Uiso 1 1 calc R . .
C22 C 0.8005(4) 0.3946(2) -0.0913(4) 0.092(2) Uani 1 1 d . . .
H22A H 0.7696 0.4256 -0.1161 0.111 Uiso 1 1 calc R . .
H22B H 0.7470 0.3755 -0.0543 0.111 Uiso 1 1 calc R . .
H22C H 0.8256 0.3755 -0.1511 0.111 Uiso 1 1 calc R . .
C23 C 1.2696(3) 0.27478(16) 0.2214(4) 0.0296(12) Uani 1 1 d . A .
C24 C 1.2506(3) 0.29549(17) 0.1232(4) 0.0326(12) Uani 1 1 d . . .
C25 C 1.3058(3) 0.33775(17) 0.0986(4) 0.0359(13) Uani 1 1 d . A .
H25 H 1.2948 0.3520 0.0315 0.043 Uiso 1 1 calc R . .
C26 C 1.3770(3) 0.36069(17) 0.1669(4) 0.0368(13) Uani 1 1 d D . .
C27 C 1.3900(3) 0.33836(18) 0.2646(4) 0.0385(13) Uani 1 1 d . A .
H27 H 1.4373 0.3532 0.3132 0.046 Uiso 1 1 calc R . .
C28 C 1.3380(3) 0.29586(18) 0.2947(4) 0.0349(13) Uani 1 1 d . . .
C29 C 1.3555(3) 0.27360(17) 0.4030(3) 0.0376(13) Uani 1 1 d . A .
H29A H 1.4280 0.2813 0.4272 0.045 Uiso 1 1 calc R . .
H29B H 1.3491 0.2373 0.3981 0.045 Uiso 1 1 calc R . .
C34 C 1.1810(4) 0.26958(17) 0.4996(4) 0.0322(12) Uani 1 1 d . A .
C35 C 1.2772(3) 0.29274(17) 0.4837(3) 0.0314(12) Uani 1 1 d . . .
C36 C 1.2997(3) 0.33458(17) 0.5417(4) 0.0352(13) Uani 1 1 d . A .
H36 H 1.3647 0.3509 0.5299 0.042 Uiso 1 1 calc R . .
C37 C 1.2328(3) 0.35422(17) 0.6163(3) 0.0345(13) Uani 1 1 d D . .
C38 C 1.1370(3) 0.32937(16) 0.6276(3) 0.0319(12) Uani 1 1 d . A .
H38 H 1.0883 0.3417 0.6770 0.038 Uiso 1 1 calc R . .
C39 C 1.1093(3) 0.28804(16) 0.5709(4) 0.0291(12) Uani 1 1 d . . .
C40 C 1.0013(3) 0.26407(16) 0.5862(3) 0.0356(13) Uani 1 1 d . A .
H40A H 1.0074 0.2280 0.5755 0.043 Uiso 1 1 calc R . .
H40B H 0.9781 0.2698 0.6588 0.043 Uiso 1 1 calc R . .
C30 C 1.4394(8) 0.4073(4) 0.1434(7) 0.0470(18) Uani 0.68 1 d PD A -1
C31 C 1.4014(8) 0.4302(3) 0.0402(6) 0.086(5) Uani 0.68 1 d PD A -1
H31A H 1.4170 0.4077 -0.0176 0.103 Uiso 0.68 1 calc PR A -1
H31B H 1.4375 0.4616 0.0292 0.103 Uiso 0.68 1 calc PR A -1
H31C H 1.3252 0.4358 0.0429 0.103 Uiso 0.68 1 calc PR A -1
C32 C 1.5553(5) 0.3928(3) 0.1370(7) 0.075(3) Uani 0.68 1 d PD A -1
H32A H 1.5813 0.3834 0.2066 0.090 Uiso 0.68 1 calc PR A -1
H32B H 1.5961 0.4208 0.1111 0.090 Uiso 0.68 1 calc PR A -1
H32C H 1.5628 0.3648 0.0891 0.090 Uiso 0.68 1 calc PR A -1
C33 C 1.4263(6) 0.4459(3) 0.2299(6) 0.070(3) Uani 0.68 1 d PD A -1
H33A H 1.3519 0.4552 0.2347 0.084 Uiso 0.68 1 calc PR A -1
H33B H 1.4683 0.4751 0.2134 0.084 Uiso 0.68 1 calc PR A -1
H33C H 1.4502 0.4320 0.2968 0.084 Uiso 0.68 1 calc PR A -1
C30A C 1.4428(15) 0.4046(9) 0.1238(14) 0.0470(18) Uani 0.32 1 d PD A -2
C31A C 1.3691(15) 0.4467(6) 0.0910(15) 0.086(5) Uani 0.32 1 d PD A -2
H31D H 1.3318 0.4589 0.1524 0.103 Uiso 0.32 1 calc PR A -2
H31E H 1.3179 0.4345 0.0392 0.103 Uiso 0.32 1 calc PR A -2
H31F H 1.4103 0.4735 0.0604 0.103 Uiso 0.32 1 calc PR A -2
C32A C 1.5089(11) 0.3894(6) 0.0301(11) 0.075(3) Uani 0.32 1 d PD A -2
H32D H 1.5521 0.4173 0.0078 0.090 Uiso 0.32 1 calc PR A -2
H32E H 1.4623 0.3793 -0.0276 0.090 Uiso 0.32 1 calc PR A -2
H32F H 1.5547 0.3618 0.0499 0.090 Uiso 0.32 1 calc PR A -2
C33A C 1.5175(13) 0.4240(6) 0.2091(12) 0.070(3) Uani 0.32 1 d PD A -2
H33D H 1.5651 0.4485 0.1791 0.084 Uiso 0.32 1 calc PR A -2
H33E H 1.5588 0.3965 0.2380 0.084 Uiso 0.32 1 calc PR A -2
H33F H 1.4765 0.4393 0.2649 0.084 Uiso 0.32 1 calc PR A -2
C41 C 1.2578(5) 0.3984(3) 0.6854(6) 0.0393(15) Uani 0.76 1 d PD A -3
C42 C 1.3666(5) 0.4204(2) 0.6644(6) 0.065(2) Uani 0.76 1 d PD A -3
H42A H 1.4208 0.3953 0.6769 0.078 Uiso 0.76 1 calc PR A -3
H42B H 1.3788 0.4485 0.7112 0.078 Uiso 0.76 1 calc PR A -3
H42C H 1.3698 0.4316 0.5916 0.078 Uiso 0.76 1 calc PR A -3
C43 C 1.2563(5) 0.3829(2) 0.8018(4) 0.0498(18) Uani 0.76 1 d PD A -3
H43A H 1.1860 0.3708 0.8194 0.060 Uiso 0.76 1 calc PR A -3
H43B H 1.2738 0.4114 0.8458 0.060 Uiso 0.76 1 calc PR A -3
H43C H 1.3082 0.3567 0.8139 0.060 Uiso 0.76 1 calc PR A -3
C44 C 1.1755(4) 0.4392(2) 0.6710(5) 0.054(2) Uani 0.76 1 d PD A -3
H44A H 1.1747 0.4502 0.5980 0.064 Uiso 0.76 1 calc PR A -3
H44B H 1.1934 0.4671 0.7166 0.064 Uiso 0.76 1 calc PR A -3
H44C H 1.1059 0.4265 0.6893 0.064 Uiso 0.76 1 calc PR A -3
C41A C 1.2738(15) 0.3985(10) 0.6757(17) 0.0393(15) Uani 0.24 1 d PD A -4
C42A C 1.3002(15) 0.4396(5) 0.5977(13) 0.065(2) Uani 0.24 1 d PD A -4
H42D H 1.3552 0.4281 0.5504 0.078 Uiso 0.24 1 calc PR A -4
H42E H 1.3254 0.4687 0.6359 0.078 Uiso 0.24 1 calc PR A -4
H42F H 1.2370 0.4482 0.5572 0.078 Uiso 0.24 1 calc PR A -4
C43A C 1.3715(11) 0.3841(6) 0.7410(13) 0.0498(18) Uani 0.24 1 d PD A -4
H43D H 1.3569 0.3538 0.7800 0.060 Uiso 0.24 1 calc PR A -4
H43E H 1.3887 0.4107 0.7902 0.060 Uiso 0.24 1 calc PR A -4
H43F H 1.4312 0.3786 0.6946 0.060 Uiso 0.24 1 calc PR A -4
C44A C 1.1873(13) 0.4169(7) 0.7491(13) 0.054(2) Uani 0.24 1 d PD A -4
H44D H 1.1334 0.4345 0.7084 0.064 Uiso 0.24 1 calc PR A -4
H44E H 1.2183 0.4392 0.8013 0.064 Uiso 0.24 1 calc PR A -4
H44F H 1.1552 0.3887 0.7845 0.064 Uiso 0.24 1 calc PR A -4
N1G N 1.0198(3) 0.50638(18) 0.4609(3) 0.0583(13) Uani 1 1 d . B -5
C1G C 1.0473(3) 0.46297(19) 0.3956(4) 0.0387(14) Uani 1 1 d . B -5
C2G C 1.0876(4) 0.47621(19) 0.2999(4) 0.0525(15) Uani 1 1 d . B -5
H2G H 1.0948 0.5100 0.2820 0.063 Uiso 1 1 calc R B -5
C3G C 1.1174(4) 0.4400(3) 0.2306(4) 0.0649(17) Uani 1 1 d . B -5
H3G H 1.1450 0.4488 0.1644 0.078 Uiso 1 1 calc R B -5
C4G C 1.1071(4) 0.3917(2) 0.2573(5) 0.0581(17) Uani 1 1 d . B -5
H4G H 1.1283 0.3667 0.2101 0.070 Uiso 1 1 calc R B -5
C5G C 1.0668(4) 0.3793(2) 0.3508(5) 0.0524(16) Uani 1 1 d . B -5
H5G H 1.0594 0.3454 0.3683 0.063 Uiso 1 1 calc R B -5
C6G C 1.0364(4) 0.4145(2) 0.4207(4) 0.0486(15) Uani 1 1 d . B -5
H6G H 1.0080 0.4052 0.4862 0.058 Uiso 1 1 calc R B -5

loop_
_atom_site_aniso_label
_atom_site_aniso_U_11
_atom_site_aniso_U_22
_atom_site_aniso_U_33
_atom_site_aniso_U_23
_atom_site_aniso_U_13
_atom_site_aniso_U_12
O1 0.032(2) 0.039(2) 0.045(2) -0.0009(18) -0.0007(17) 0.0001(17)
O2 0.039(2) 0.039(2) 0.036(2) 0.0013(18) 0.0044(17) -0.0027(17)
O3 0.033(2) 0.045(2) 0.034(2) -0.0020(18) 0.0015(16) 0.0025(17)
O4 0.043(2) 0.046(2) 0.032(2) -0.0023(19) 0.0020(18) 0.0024(17)
C1 0.020(3) 0.034(3) 0.038(4) 0.008(3) 0.007(3) 0.001(2)
C2 0.026(3) 0.035(3) 0.025(3) 0.007(3) 0.001(2) -0.009(2)
C3 0.032(3) 0.039(3) 0.027(3) -0.004(3) 0.010(3) -0.008(3)
C4 0.027(3) 0.036(3) 0.032(3) 0.004(3) 0.001(3) -0.009(2)
C5 0.021(3) 0.049(4) 0.032(4) 0.010(3) -0.008(3) -0.009(3)
C6 0.024(3) 0.033(3) 0.035(3) 0.007(3) 0.004(3) -0.004(2)
C7 0.028(3) 0.037(3) 0.036(4) -0.002(3) 0.001(3) -0.006(2)
C8 0.034(3) 0.037(3) 0.040(4) -0.001(3) 0.002(3) 0.001(3)
C9 0.054(4) 0.056(4) 0.071(5) 0.005(3) 0.002(3) 0.007(3)
C10 0.061(4) 0.065(4) 0.070(5) -0.023(4) -0.015(3) 0.021(3)
C11 0.041(3) 0.063(4) 0.053(4) 0.001(3) 0.005(3) 0.007(3)
C12 0.040(3) 0.030(3) 0.025(3) -0.003(3) -0.008(3) 0.008(3)
C13 0.029(3) 0.031(3) 0.019(3) -0.001(2) -0.007(2) -0.004(2)
C14 0.027(3) 0.051(4) 0.033(3) 0.000(3) -0.011(3) 0.004(3)
C15 0.031(3) 0.045(3) 0.031(3) 0.008(3) -0.002(3) -0.001(3)
C16 0.027(3) 0.047(3) 0.025(3) 0.009(3) 0.006(2) -0.006(3)
C17 0.033(3) 0.036(3) 0.017(3) -0.002(3) 0.009(2) -0.005(3)
C18 0.045(3) 0.037(3) 0.023(3) -0.009(3) 0.005(3) 0.002(3)
C19 0.040(4) 0.056(4) 0.054(4) 0.020(3) 0.005(3) 0.005(3)
C20 0.065(4) 0.073(5) 0.127(6) 0.055(4) 0.029(4) 0.022(3)
C21 0.062(4) 0.068(4) 0.107(6) 0.022(4) 0.009(4) 0.014(3)
C22 0.095(5) 0.096(5) 0.085(5) 0.044(4) -0.035(4) 0.003(4)
C23 0.023(3) 0.026(3) 0.040(4) 0.000(3) 0.012(3) -0.003(2)
C24 0.029(3) 0.038(3) 0.031(3) 0.000(3) 0.003(3) 0.012(3)
C25 0.029(3) 0.045(3) 0.034(3) 0.004(3) 0.009(3) 0.009(3)
C26 0.028(3) 0.045(3) 0.037(4) -0.001(3) -0.005(3) 0.000(3)
C27 0.027(3) 0.053(4) 0.035(4) -0.010(3) -0.008(3) 0.002(3)
C28 0.026(3) 0.041(3) 0.038(4) -0.001(3) 0.000(3) 0.007(3)
C29 0.025(3) 0.057(3) 0.031(3) 0.001(3) 0.002(2) 0.004(3)
C34 0.036(3) 0.036(3) 0.024(3) -0.002(3) -0.006(3) 0.008(3)
C35 0.030(3) 0.042(3) 0.023(3) 0.003(3) 0.007(2) 0.003(3)
C36 0.032(3) 0.044(3) 0.029(3) 0.010(3) 0.001(3) 0.003(3)
C37 0.030(3) 0.044(3) 0.029(3) -0.002(3) 0.001(3) -0.002(3)
C38 0.026(3) 0.047(3) 0.023(3) 0.005(3) 0.005(2) 0.006(3)
C39 0.032(3) 0.033(3) 0.022(3) 0.004(3) 0.001(3) 0.002(3)
C40 0.037(3) 0.045(3) 0.025(3) 0.008(3) -0.002(3) 0.001(3)
C30 0.039(4) 0.058(4) 0.043(5) 0.004(4) -0.009(3) -0.015(3)
C31 0.094(8) 0.092(8) 0.070(10) 0.041(7) -0.015(7) -0.054(6)
C32 0.036(5) 0.094(7) 0.096(8) 0.004(7) 0.021(5) -0.028(5)
C33 0.087(7) 0.054(6) 0.069(6) 0.008(5) -0.015(6) -0.018(5)
C30A 0.039(4) 0.058(4) 0.043(5) 0.004(4) -0.009(3) -0.015(3)
C31A 0.094(8) 0.092(8) 0.070(10) 0.041(7) -0.015(7) -0.054(6)
C32A 0.036(5) 0.094(7) 0.096(8) 0.004(7) 0.021(5) -0.028(5)
C33A 0.087(7) 0.054(6) 0.069(6) 0.008(5) -0.015(6) -0.018(5)
C41 0.021(4) 0.045(3) 0.052(4) -0.001(3) -0.002(3) -0.005(3)
C42 0.051(5) 0.072(6) 0.073(7) -0.035(5) 0.008(4) -0.012(4)
C43 0.059(5) 0.055(5) 0.035(5) -0.011(4) 0.003(4) 0.002(4)
C44 0.053(5) 0.052(5) 0.055(6) -0.016(4) -0.005(4) 0.004(4)
C41A 0.021(4) 0.045(3) 0.052(4) -0.001(3) -0.002(3) -0.005(3)
C42A 0.051(5) 0.072(6) 0.073(7) -0.035(5) 0.008(4) -0.012(4)
C43A 0.059(5) 0.055(5) 0.035(5) -0.011(4) 0.003(4) 0.002(4)
C44A 0.053(5) 0.052(5) 0.055(6) -0.016(4) -0.005(4) 0.004(4)
N1G 0.055(3) 0.077(4) 0.043(4) 0.019(3) -0.004(3) -0.004(3)
C1G 0.038(3) 0.042(4) 0.036(4) -0.022(3) -0.001(3) 0.010(3)
C2G 0.067(4) 0.047(4) 0.043(4) 0.007(3) 0.007(3) 0.005(3)
C3G 0.066(4) 0.092(5) 0.037(4) 0.001(4) 0.022(3) 0.007(4)
C4G 0.066(4) 0.064(5) 0.044(5) -0.027(4) -0.005(3) 0.021(4)
C5G 0.054(4) 0.045(4) 0.059(5) -0.011(4) -0.003(3) 0.000(3)
C6G 0.047(4) 0.049(4) 0.049(4) 0.008(3) 0.005(3) 0.002(3)

loop_
_atom_type_symbol
_atom_type_description
_atom_type_scat_dispersion_real
_atom_type_scat_dispersion_imag
_atom_type_scat_source
C C 0.0033 0.0016 'International Tables Vol C Tables 4.2.6.8 and 6.1.1.4'
H H 0.0000 0.0000 'International Tables Vol C Tables 4.2.6.8 and 6.1.1.4'
N N 0.0061 0.0033 'International Tables Vol C Tables 4.2.6.8 and 6.1.1.4'
O O 0.0106 0.0060 'International Tables Vol C Tables 4.2.6.8 and 6.1.1.4'

loop_
_geom_angle_atom_site_label_1
_geom_angle_atom_site_label_2
_geom_angle_atom_site_label_3
_geom_angle
C6 C1 C2 122.0(4)
C6 C1 O1 117.2(4)
C2 C1 O1 120.8(4)
C1 C2 C3 117.6(4)
C1 C2 C40 122.7(4)
C3 C2 C40 119.7(4)
C4 C3 C2 122.6(4)
C3 C4 C5 116.3(4)
C3 C4 C8 123.5(4)
C5 C4 C8 120.2(4)
C6 C5 C4 123.4(4)
C5 C6 C1 118.1(5)
C5 C6 C7 119.4(4)
C1 C6 C7 122.6(4)
C13 C7 C6 111.6(3)
C4 C8 C11 109.8(4)
C4 C8 C10 112.4(4)
C11 C8 C10 107.8(4)
C4 C8 C9 109.9(4)
C11 C8 C9 108.9(4)
C10 C8 C9 107.9(4)
C13 C12 O2 120.5(4)
C13 C12 C17 122.4(4)
O2 C12 C17 117.1(4)
C14 C13 C12 117.4(4)
C14 C13 C7 119.7(4)
C12 C13 C7 123.0(4)
C13 C14 C15 123.1(4)
C16 C15 C14 116.3(4)
C16 C15 C19 123.6(4)
C14 C15 C19 120.0(4)
C17 C16 C15 123.4(4)
C16 C17 C12 117.3(4)
C16 C17 C18 120.5(4)
C12 C17 C18 122.1(4)
C24 C18 C17 112.8(3)
C22 C19 C20 112.5(5)
C22 C19 C15 110.4(4)
C20 C19 C15 112.1(4)
C22 C19 C21 107.0(4)
C20 C19 C21 105.7(5)
C15 C19 C21 108.9(4)
C28 C23 O3 116.8(4)
C28 C23 C24 122.8(4)
O3 C23 C24 120.4(4)
C25 C24 C23 117.1(4)
C25 C24 C18 120.9(4)
C23 C24 C18 121.9(4)
C24 C25 C26 123.6(5)
C25 C26 C27 115.8(4)
C25 C26 C30 125.5(5)
C27 C26 C30 118.7(5)
C25 C26 C30A 117.7(7)
C27 C26 C30A 126.1(7)
C30 C26 C30A 9.8(8)
C28 C27 C26 123.9(4)
C27 C28 C23 116.7(5)
C27 C28 C29 121.1(4)
C23 C28 C29 122.2(4)
C28 C29 C35 112.9(4)
O4 C34 C39 117.7(4)
O4 C34 C35 121.1(4)
C39 C34 C35 121.1(4)
C36 C35 C34 117.9(4)
C36 C35 C29 120.5(4)
C34 C35 C29 121.6(4)
C35 C36 C37 123.9(4)
C36 C37 C38 115.1(4)
C36 C37 C41A 116.1(7)
C38 C37 C41A 128.7(7)
C36 C37 C41 125.1(5)
C38 C37 C41 119.7(5)
C41A C37 C41 9.1(8)
C39 C38 C37 123.6(4)
C38 C39 C34 118.2(4)
C38 C39 C40 120.1(4)
C34 C39 C40 121.7(4)
C2 C40 C39 111.7(4)
C26 C30 C32 107.6(7)
C26 C30 C31 110.3(7)
C32 C30 C31 110.6(8)
C26 C30 C33 111.3(7)
C32 C30 C33 109.1(7)
C31 C30 C33 108.0(8)
C32A C30A C33A 108.1(13)
C32A C30A C31A 109.0(14)
C33A C30A C31A 108.2(14)
C32A C30A C26 111.8(13)
C33A C30A C26 109.9(13)
C31A C30A C26 109.7(13)
C37 C41 C42 112.9(6)
C37 C41 C44 111.3(6)
C42 C41 C44 108.2(6)
C37 C41 C43 110.0(6)
C42 C41 C43 107.2(6)
C44 C41 C43 107.2(6)
C37 C41A C42A 109.1(14)
C37 C41A C44A 108.7(14)
C42A C41A C44A 109.0(15)
C37 C41A C43A 110.0(14)
C42A C41A C43A 110.9(15)
C44A C41A C43A 109.2(15)
C6G C1G C2G 120.0(5)
C6G C1G N1G 127.4(5)
C2G C1G N1G 112.6(5)
C3G C2G C1G 119.6(5)
C4G C3G C2G 119.7(5)
C5G C4G C3G 120.2(5)
C4G C5G C6G 121.3(6)
C1G C6G C5G 119.3(5)

loop_
_geom_bond_atom_site_label_1
_geom_bond_atom_site_label_2
_geom_bond_distance
O1 C1 1.394(5)
O2 C12 1.390(5)
O3 C23 1.394(5)
O4 C34 1.381(5)
C1 C6 1.382(6)
C1 C2 1.385(6)
C2 C3 1.410(5)
C2 C40 1.522(5)
C3 C4 1.382(5)
C4 C5 1.404(6)
C4 C8 1.521(6)
C5 C6 1.375(6)
C6 C7 1.528(6)
C7 C13 1.523(5)
C8 C11 1.525(5)
C8 C10 1.526(6)
C8 C9 1.528(6)
C12 C13 1.390(5)
C12 C17 1.395(6)
C13 C14 1.383(5)
C14 C15 1.399(5)
C15 C16 1.392(5)
C15 C19 1.530(6)
C16 C17 1.381(5)
C17 C18 1.520(5)
C18 C24 1.519(5)
C19 C22 1.496(6)
C19 C20 1.500(6)
C19 C21 1.554(7)
C23 C28 1.394(6)
C23 C24 1.395(6)
C24 C25 1.382(6)
C25 C26 1.396(5)
C26 C27 1.397(6)
C26 C30 1.522(14)
C26 C30A 1.56(3)
C27 C28 1.385(6)
C28 C29 1.525(6)
C29 C35 1.532(5)
C34 C39 1.389(6)
C34 C35 1.391(6)
C35 C36 1.384(6)
C36 C37 1.390(5)
C37 C38 1.400(5)
C37 C41A 1.51(3)
C37 C41 1.519(11)
C38 C39 1.378(5)
C39 C40 1.532(5)
C30 C32 1.527(9)
C30 C31 1.533(9)
C30 C33 1.533(9)
C30A C32A 1.529(15)
C30A C33A 1.531(15)
C30A C31A 1.531(15)
C41 C42 1.533(8)
C41 C44 1.533(8)
C41 C43 1.548(8)
C41A C42A 1.535(15)
C41A C44A 1.537(15)
C41A C43A 1.539(15)
N1G C1G 1.487(6)
C1G C6G 1.361(6)
C1G C2G 1.380(6)
C2G C3G 1.379(6)
C3G C4G 1.361(7)
C4G C5G 1.348(6)
C5G C6G 1.366(6)
